data_7200015
loop_
_publ_author_name
'Kendrick, John'
'Gourlay, Matthew D.'
'Neumann, Marcus A.'
'Leusen, Frank J. J.'

_publ_section_title
;
 Predicting spontaneous racemate resolution using recent developments in
 crystal structure prediction
;
_journal_issue 11
_journal_name_full CrystEngComm
_journal_page_first 2391
_journal_page_last 2399
_journal_paper_doi 10.1039/b909038j
_journal_volume 11
_journal_year 2009
_space_group_IT_number 14
_symmetry_cell_setting monoclinic
_symmetry_Int_Tables_number 14
_symmetry_space_group_name_Hall '-P 2ybc'
_symmetry_space_group_name_H-M 'P 1 21/c 1'
_cell_angle_alpha 90.000000
_cell_angle_beta 157.232709
_cell_angle_gamma 90.000000
_cell_length_a 17.686221
_cell_length_b 13.171800
_cell_length_c 13.269384
_cell_volume 1196.272
_cod_data_source_file 23HTP_racemic.cif
_cod_data_source_block 23HTP_R_6
_cod_original_sg_symbol_H-M 'P 2_1/c'
_cod_struct_determination_method theoretical
_cod_database_code 7200015

loop_
_symmetry_equiv_pos_site_id
_symmetry_equiv_pos_as_xyz
1 x,y,z
2 -x,y+1/2,-z+1/2
3 -x,-y,-z
4 x,-y+1/2,z+1/2

loop_
_atom_site_label
_atom_site_type_symbol
_atom_site_fract_x
_atom_site_fract_y
_atom_site_fract_z
C1 C 0.017195 0.398758 0.724883
C2 C 0.213292 0.454823 0.969399
C3 C 0.160197 0.568890 0.902128
N4 N -0.033195 0.567166 0.716207
C5 C -0.124819 0.464341 0.612058
O6 O -0.131562 0.649126 0.610867
C7 C 0.125861 0.608459 0.752288
C8 C 0.309603 0.631733 1.143861
C9 C 0.282199 0.657333 1.211585
H10 H 0.147058 0.638368 1.084008
C11 C 0.429650 0.708165 1.445115
H12 H 0.407121 0.728239 1.496223
C13 C 0.606091 0.732902 1.616106
H14 H 0.720687 0.771966 1.798619
C15 C 0.635496 0.706105 1.551250
O16 O 0.811149 0.729041 1.724496
C17 C 0.486268 0.657260 1.314105
H18 H 0.513334 0.638066 1.268789
C19 C -0.130500 0.433855 0.716684
C20 C -0.330062 0.466464 0.314894
H21 H -0.035048 0.392093 0.582816
H22 H 0.027380 0.321587 0.767481
H23 H 0.292144 0.437614 1.136210
H24 H 0.308788 0.434398 1.023687
H25 H 0.070243 0.686367 0.684876
H26 H 0.261334 0.606684 0.874891
H27 H 0.018077 0.561043 0.580853
H28 H 0.822051 0.698544 1.669341
H29 H -0.213663 0.489338 0.658816
H30 H -0.202863 0.359905 0.634746
H31 H 0.016834 0.427172 0.929495
H32 H -0.426741 0.516215 0.239545
H33 H -0.326684 0.493758 0.241021
H34 H -0.390984 0.389476 0.240296
